data_7028471
loop_
_publ_author_name
'Kocsor, T.-G.'
'Nemes, G.'
'Saffon, N.'
'Mallet-Ladeira, S'
'Madec, D.'
'Castel, A.'
'Escudi\'e, J'

_publ_section_title
;
 N-heterocyclic carbene stabilized phosphaalkenyl(chloro)stannylene.
;
_journal_issue 7
_journal_name_full 'Dalton transactions (Cambridge, England : 2003)'
_journal_page_first 2718
_journal_page_last 2721
_journal_paper_doi 10.1039/c3dt53333f
_journal_volume 43
_journal_year 2014
_chemical_compound_source 'synthesis as described'
_chemical_formula_moiety 'C66 H114 Au3 P3 Si3, 4(C6 H6)'
_chemical_formula_sum 'C90 H138 Au3 P3 Si3'
_chemical_formula_weight 1988.10
_chemical_name_systematic
;
 ?
;
_space_group_IT_number 9
_symmetry_cell_setting monoclinic
_symmetry_Int_Tables_number 9
_symmetry_space_group_name_Hall 'C -2yc'
_symmetry_space_group_name_H-M 'C 1 c 1'
_atom_sites_solution_hydrogens geom
_atom_sites_solution_primary direct
_atom_sites_solution_secondary difmap
_cell_angle_alpha 90
_cell_angle_beta 122.067(2)
_cell_angle_gamma 90
_cell_formula_units_Z 4
_cell_length_a 20.3176(12)
_cell_length_b 30.5474(16)
_cell_length_c 17.6840(10)
_cell_measurement_reflns_used 9985
_cell_measurement_temperature 193(2)
_cell_measurement_theta_max 24.25
_cell_measurement_theta_min 2.32
_cell_measurement_wavelength 0.71073
_cell_volume 9301.0(9)
_computing_cell_refinement 'APEX2 and SAINT (Bruker, 2008)'
_computing_data_collection 'APEX2 (Bruker, 2008)'
_computing_data_reduction SAINT
_computing_molecular_graphics 'Ortep-3 for Windows (Farrugia, 1997)'
_computing_publication_material 'WinGX publication routines (Farrugia, 1999)'
_computing_structure_refinement 'SHELXL-97 (Sheldrick, 2008)'
_computing_structure_solution 'SHELXS-97 (Sheldrick, 2008)'
_diffrn_ambient_temperature 193(2)
_diffrn_measured_fraction_theta_full 0.986
_diffrn_measured_fraction_theta_max 0.986
_diffrn_measurement_device_type 'Bruker Kappa APEX II Quazar'
_diffrn_measurement_method 'phi and omega scans'
_diffrn_radiation_monochromator 'multilayer optics'
_diffrn_radiation_probe x-ray
_diffrn_radiation_source 'microfocus sealed tube'
_diffrn_radiation_type MoK\a
_diffrn_radiation_wavelength 0.71073
_diffrn_reflns_av_R_equivalents 0.0462
_diffrn_reflns_av_unetI/netI 0.0625
_diffrn_reflns_limit_h_max 25
_diffrn_reflns_limit_h_min -16
_diffrn_reflns_limit_k_max 38
_diffrn_reflns_limit_k_min -38
_diffrn_reflns_limit_l_max 21
_diffrn_reflns_limit_l_min -22
_diffrn_reflns_number 57843
_diffrn_reflns_theta_full 26.37
_diffrn_reflns_theta_max 26.37
_diffrn_reflns_theta_min 5.14
_diffrn_standards_decay_% 0
_diffrn_standards_interval_count 0
_diffrn_standards_interval_time 0
_diffrn_standards_number 0
_exptl_absorpt_coefficient_mu 4.85
_exptl_absorpt_correction_T_max 0.6776
_exptl_absorpt_correction_T_min 0.4356
_exptl_absorpt_correction_type multi-scan
_exptl_absorpt_process_details '(SADABS; Bruker, 2008)'
_exptl_crystal_colour yellow
_exptl_crystal_density_diffrn 1.42
_exptl_crystal_density_method 'not measured'
_exptl_crystal_description block
_exptl_crystal_F_000 4008
_exptl_crystal_size_max 0.18
_exptl_crystal_size_mid 0.16
_exptl_crystal_size_min 0.08
_refine_diff_density_max 1.264
_refine_diff_density_min -0.841
_refine_diff_density_rms 0.104
_refine_ls_abs_structure_details 'Flack H D (1983), Acta Cryst. A39, 876-881'
_refine_ls_abs_structure_Flack 0.003(5)
_refine_ls_extinction_method none
_refine_ls_goodness_of_fit_ref 0.999
_refine_ls_hydrogen_treatment constr
_refine_ls_matrix_type full
_refine_ls_number_parameters 1070
_refine_ls_number_reflns 16169
_refine_ls_number_restraints 669
_refine_ls_restrained_S_all 0.992
_refine_ls_R_factor_all 0.0484
_refine_ls_R_factor_gt 0.0352
_refine_ls_shift/su_max 0.007
_refine_ls_shift/su_mean 0
_refine_ls_structure_factor_coef Fsqd
_refine_ls_weighting_details 'calc w=1/[\s^2^(Fo^2^)+(0.0354P)^2^+0.0000P] where P=(Fo^2^+2Fc^2^)/3'
_refine_ls_weighting_scheme calc
_refine_ls_wR_factor_gt 0.0723
_refine_ls_wR_factor_ref 0.0764
_reflns_number_gt 13704
_reflns_number_total 16169
_reflns_threshold_expression >2sigma(I)
_cod_data_source_file c3dt53333f.txt
_cod_data_source_block 3
_cod_original_sg_symbol_H-M 'C c'
_cod_database_code 7028471

loop_
_symmetry_equiv_pos_as_xyz
'x, y, z'
'x, -y, z+1/2'
'x+1/2, y+1/2, z'
'x+1/2, -y+1/2, z+1/2'

loop_
_atom_site_label
_atom_site_type_symbol
_atom_site_fract_x
_atom_site_fract_y
_atom_site_fract_z
_atom_site_U_iso_or_equiv
_atom_site_adp_type
_atom_site_occupancy
_atom_site_symmetry_multiplicity
_atom_site_calc_flag
_atom_site_refinement_flags
_atom_site_disorder_assembly
_atom_site_disorder_group
C1 C 0.9726(5) 0.8449(2) 0.5343(5) 0.047(2) Uani 1 1 d . . .
C2 C 0.9775(4) 0.6691(2) 0.5184(4) 0.043(2) Uani 1 1 d . . .
C3 C 0.8805(4) 0.7458(2) 0.7154(5) 0.0422(18) Uani 1 1 d . . .
C4 C 1.0355(9) 0.9250(3) 0.6452(7) 0.111(5) Uani 1 1 d . . .
H4A H 1.0091 0.9222 0.6779 0.166 Uiso 1 1 calc R . .
H4B H 1.0489 0.9558 0.6445 0.166 Uiso 1 1 calc R . .
H4C H 1.0829 0.9073 0.6745 0.166 Uiso 1 1 calc R . .
C5 C 0.8668(8) 0.9215(3) 0.4842(9) 0.114(4) Uani 1 1 d . . .
H5A H 0.8378 0.9208 0.4188 0.17 Uiso 1 1 calc R . .
H5B H 0.865 0.9511 0.5044 0.17 Uiso 1 1 calc R . .
H5C H 0.8435 0.9008 0.5057 0.17 Uiso 1 1 calc R . .
C6 C 1.0018(7) 0.9336(2) 0.4597(7) 0.080(3) Uani 1 1 d . . .
H6A H 1.0583 0.9315 0.4891 0.121 Uiso 1 1 calc R . .
H6B H 0.9865 0.9645 0.4524 0.121 Uiso 1 1 calc R . .
H6C H 0.9769 0.9196 0.401 0.121 Uiso 1 1 calc R . .
C7 C 0.9528(7) 0.6523(3) 0.3352(6) 0.088(3) Uani 1 1 d . . .
H7A H 0.9665 0.682 0.3274 0.132 Uiso 1 1 calc R . .
H7B H 0.8979 0.6515 0.3162 0.132 Uiso 1 1 calc R . .
H7C H 0.9619 0.6318 0.2991 0.132 Uiso 1 1 calc R . .
C8 C 1.1156(6) 0.6532(3) 0.5026(8) 0.096(4) Uani 1 1 d . . .
H8A H 1.1458 0.6473 0.5669 0.144 Uiso 1 1 calc R . .
H8B H 1.1174 0.6846 0.4924 0.144 Uiso 1 1 calc R . .
H8C H 1.1375 0.6367 0.4735 0.144 Uiso 1 1 calc R . .
C9 C 1.0110(6) 0.5752(2) 0.4609(7) 0.066(2) Uani 1 1 d . . .
H9A H 1.0318 0.5624 0.4271 0.099 Uiso 1 1 calc R . .
H9B H 0.9572 0.5657 0.435 0.099 Uiso 1 1 calc R . .
H9C H 1.0423 0.5657 0.5232 0.099 Uiso 1 1 calc R . .
C10 C 0.9373(6) 0.6871(4) 0.8767(7) 0.090(3) Uani 1 1 d . . .
H10A H 0.9813 0.707 0.9109 0.135 Uiso 1 1 calc R . .
H10B H 0.9512 0.6648 0.8477 0.135 Uiso 1 1 calc R . .
H10C H 0.9244 0.6729 0.9169 0.135 Uiso 1 1 calc R . .
C11 C 0.7702(7) 0.6791(3) 0.7175(8) 0.089(3) Uani 1 1 d . . .
H11A H 0.7612 0.6599 0.7557 0.133 Uiso 1 1 calc R . .
H11B H 0.785 0.6613 0.6827 0.133 Uiso 1 1 calc R . .
H11C H 0.7226 0.6953 0.6769 0.133 Uiso 1 1 calc R . .
C12 C 0.8170(6) 0.7549(3) 0.8455(6) 0.062(2) Uani 1 1 d . . .
H12A H 0.8552 0.7781 0.8775 0.092 Uiso 1 1 calc R . .
H12B H 0.8105 0.7377 0.8879 0.092 Uiso 1 1 calc R . .
H12C H 0.7671 0.7679 0.8008 0.092 Uiso 1 1 calc R . .
C13 C 1.0269(4) 0.83098(19) 0.4094(4) 0.0327(16) Uani 1 1 d . . .
C14 C 0.9704(4) 0.8421(2) 0.3211(4) 0.0410(17) Uani 1 1 d . . .
C15 C 0.9924(5) 0.8713(2) 0.2780(5) 0.050(2) Uani 1 1 d . A .
H15 H 0.9544 0.8789 0.2182 0.06 Uiso 1 1 calc R . .
C17 C 1.1227(4) 0.8732(2) 0.3980(5) 0.051(2) Uani 1 1 d . A .
H17 H 1.1749 0.8822 0.4223 0.061 Uiso 1 1 calc R . .
C18 C 1.1060(4) 0.8438(2) 0.4463(5) 0.0477(19) Uani 1 1 d . . .
C19 C 0.8890(4) 0.8216(2) 0.2676(5) 0.048(2) Uani 1 1 d . . .
C20 C 0.8479(5) 0.8320(3) 0.1679(5) 0.073(3) Uani 1 1 d . . .
H20A H 0.8013 0.8138 0.1348 0.109 Uiso 1 1 calc R . .
H20B H 0.883 0.826 0.147 0.109 Uiso 1 1 calc R . .
H20C H 0.833 0.863 0.1581 0.109 Uiso 1 1 calc R . .
C21 C 0.8345(5) 0.8368(3) 0.2978(6) 0.063(2) Uani 1 1 d . . .
H21A H 0.8361 0.8688 0.3023 0.095 Uiso 1 1 calc R . .
H21B H 0.8513 0.824 0.3561 0.095 Uiso 1 1 calc R . .
H21C H 0.7814 0.8274 0.2541 0.095 Uiso 1 1 calc R . .
C22 C 0.8979(5) 0.7708(2) 0.2734(5) 0.058(2) Uani 1 1 d . . .
H22A H 0.9267 0.7618 0.3362 0.087 Uiso 1 1 calc R . .
H22B H 0.9261 0.7615 0.2454 0.087 Uiso 1 1 calc R . .
H22C H 0.8463 0.7572 0.2425 0.087 Uiso 1 1 calc R . .
C16 C 1.0645(5) 0.8899(2) 0.3146(5) 0.054(2) Uani 1 1 d D . .
C23 C 1.0832(9) 0.9232(4) 0.2658(9) 0.076(3) Uani 0.64 1 d PDU A 1
C24 C 1.0142(9) 0.9357(5) 0.1745(8) 0.070(4) Uani 0.64 1 d PDU A 1
H24A H 0.9895 0.9091 0.1399 0.106 Uiso 0.64 1 calc PR A 1
H24B H 1.0321 0.9538 0.1431 0.106 Uiso 0.64 1 calc PR A 1
H24C H 0.9766 0.9523 0.1819 0.106 Uiso 0.64 1 calc PR A 1
C25 C 1.1492(10) 0.9075(5) 0.2571(11) 0.092(4) Uani 0.64 1 d PDU A 1
H25A H 1.1308 0.884 0.2128 0.138 Uiso 0.64 1 calc PR A 1
H25B H 1.1913 0.8965 0.3149 0.138 Uiso 0.64 1 calc PR A 1
H25C H 1.1684 0.9318 0.2379 0.138 Uiso 0.64 1 calc PR A 1
C26 C 1.1056(12) 0.9662(4) 0.3223(10) 0.088(4) Uani 0.64 1 d PDU A 1
H26A H 1.1179 0.9892 0.293 0.131 Uiso 0.64 1 calc PR A 1
H26B H 1.1509 0.9607 0.382 0.131 Uiso 0.64 1 calc PR A 1
H26C H 1.0618 0.9756 0.3271 0.131 Uiso 0.64 1 calc PR A 1
C23' C 1.0870(14) 0.9261(7) 0.2743(15) 0.082(5) Uani 0.36 1 d PDU A 2
C24' C 1.055(2) 0.9179(10) 0.1762(14) 0.097(6) Uani 0.36 1 d PDU A 2
H24D H 1.0734 0.8895 0.169 0.145 Uiso 0.36 1 calc PR A 2
H24E H 1.0726 0.9411 0.1527 0.145 Uiso 0.36 1 calc PR A 2
H24F H 0.998 0.9178 0.1434 0.145 Uiso 0.36 1 calc PR A 2
C25' C 1.1730(14) 0.9364(10) 0.3197(18) 0.096(6) Uani 0.36 1 d PDU A 2
H25D H 1.2033 0.913 0.3618 0.144 Uiso 0.36 1 calc PR A 2
H25E H 1.1841 0.9642 0.3519 0.144 Uiso 0.36 1 calc PR A 2
H25F H 1.187 0.9387 0.2747 0.144 Uiso 0.36 1 calc PR A 2
C26' C 1.0449(19) 0.9687(7) 0.278(2) 0.096(6) Uani 0.36 1 d PDU A 2
H26D H 1.0649 0.9942 0.2627 0.144 Uiso 0.36 1 calc PR A 2
H26E H 1.0548 0.9722 0.338 0.144 Uiso 0.36 1 calc PR A 2
H26F H 0.9889 0.966 0.2349 0.144 Uiso 0.36 1 calc PR A 2
C27 C 1.1783(5) 0.8274(3) 0.5370(5) 0.057(2) Uani 1 1 d . . .
C28 C 1.2545(6) 0.8391(4) 0.5460(7) 0.097(4) Uani 1 1 d . . .
H28A H 1.2615 0.8709 0.5511 0.145 Uiso 1 1 calc R . .
H28B H 1.2541 0.8288 0.4932 0.145 Uiso 1 1 calc R . .
H28C H 1.2974 0.8251 0.5995 0.145 Uiso 1 1 calc R . .
C29 C 1.1751(5) 0.7763(3) 0.5369(5) 0.060(2) Uani 1 1 d . . .
H29A H 1.1688 0.7651 0.4815 0.089 Uiso 1 1 calc R . .
H29B H 1.131 0.7669 0.5412 0.089 Uiso 1 1 calc R . .
H29C H 1.2234 0.765 0.5881 0.089 Uiso 1 1 calc R . .
C30 C 1.1777(6) 0.8458(3) 0.6162(5) 0.084(4) Uani 1 1 d . . .
H30A H 1.2262 0.838 0.6714 0.126 Uiso 1 1 calc R . .
H30B H 1.1336 0.8337 0.6173 0.126 Uiso 1 1 calc R . .
H30C H 1.173 0.8778 0.6111 0.126 Uiso 1 1 calc R . .
C31 C 0.9363(4) 0.5948(2) 0.5896(5) 0.0408(18) Uani 1 1 d . . .
C32 C 0.9995(4) 0.5702(2) 0.6560(5) 0.0463(19) Uani 1 1 d . . .
C33 C 0.9967(5) 0.5254(2) 0.6431(5) 0.056(2) Uani 1 1 d . B .
H33 H 1.0393 0.5085 0.6869 0.068 Uiso 1 1 calc R . .
C35 C 0.8733(4) 0.5282(2) 0.5156(5) 0.051(2) Uani 1 1 d . B .
H35 H 0.8285 0.5134 0.4701 0.061 Uiso 1 1 calc R . .
C36 C 0.8701(4) 0.57346(19) 0.5207(4) 0.0383(17) Uani 1 1 d . . .
C37 C 1.0696(5) 0.5894(2) 0.7451(5) 0.058(2) Uani 1 1 d . . .
C38 C 1.0374(6) 0.6145(3) 0.7934(5) 0.079(3) Uani 1 1 d . . .
H38A H 1.0806 0.6263 0.8496 0.119 Uiso 1 1 calc R . .
H38B H 1.0064 0.5947 0.8059 0.119 Uiso 1 1 calc R . .
H38C H 1.0048 0.6387 0.7556 0.119 Uiso 1 1 calc R . .
C39 C 1.1205(5) 0.6185(3) 0.7275(6) 0.080(3) Uani 1 1 d . . .
H39A H 1.166 0.6278 0.7845 0.12 Uiso 1 1 calc R . .
H39B H 1.0909 0.6443 0.6936 0.12 Uiso 1 1 calc R . .
H39C H 1.1376 0.6022 0.6932 0.12 Uiso 1 1 calc R . .
C40 C 1.1213(6) 0.5523(3) 0.8077(6) 0.084(3) Uani 1 1 d . . .
H40A H 1.1446 0.5362 0.7796 0.127 Uiso 1 1 calc R . .
H40B H 1.0897 0.5323 0.8189 0.127 Uiso 1 1 calc R . .
H40C H 1.1625 0.5649 0.8643 0.127 Uiso 1 1 calc R . .
C34 C 0.9373(5) 0.5035(2) 0.5724(7) 0.069(2) Uani 1 1 d DU . .
C41 C 0.9466(11) 0.4552(4) 0.5578(13) 0.081(3) Uani 0.49 1 d PDU B 1
C42 C 0.9812(12) 0.4513(6) 0.4986(16) 0.090(4) Uani 0.49 1 d PDU B 1
H42A H 0.9475 0.4667 0.4421 0.135 Uiso 0.49 1 calc PR B 1
H42B H 0.9848 0.4204 0.4866 0.135 Uiso 0.49 1 calc PR B 1
H42C H 1.0331 0.4645 0.5294 0.135 Uiso 0.49 1 calc PR B 1
C43 C 0.8657(12) 0.4319(6) 0.5057(15) 0.088(4) Uani 0.49 1 d PDU B 1
H43A H 0.8342 0.4415 0.5296 0.132 Uiso 0.49 1 calc PR B 1
H43B H 0.873 0.4001 0.5125 0.132 Uiso 0.49 1 calc PR B 1
H43C H 0.8391 0.4396 0.4423 0.132 Uiso 0.49 1 calc PR B 1
C44 C 0.9947(13) 0.4296(5) 0.6412(14) 0.093(4) Uani 0.49 1 d PDU B 1
H44A H 1.0486 0.4398 0.6717 0.139 Uiso 0.49 1 calc PR B 1
H44B H 0.9926 0.3985 0.6265 0.139 Uiso 0.49 1 calc PR B 1
H44C H 0.9746 0.4336 0.6803 0.139 Uiso 0.49 1 calc PR B 1
C41' C 0.9336(11) 0.4536(4) 0.5618(12) 0.081(3) Uani 0.51 1 d PDU B 2
C42' C 1.0023(11) 0.4429(6) 0.5506(16) 0.091(4) Uani 0.51 1 d PDU B 2
H42D H 0.9988 0.461 0.5029 0.136 Uiso 0.51 1 calc PR B 2
H42E H 1.0003 0.4119 0.5352 0.136 Uiso 0.51 1 calc PR B 2
H42F H 1.0513 0.4489 0.6066 0.136 Uiso 0.51 1 calc PR B 2
C43' C 0.8592(11) 0.4380(6) 0.4725(13) 0.085(4) Uani 0.51 1 d PDU B 2
H43D H 0.8137 0.4407 0.4777 0.128 Uiso 0.51 1 calc PR B 2
H43E H 0.8656 0.4073 0.4612 0.128 Uiso 0.51 1 calc PR B 2
H43F H 0.8519 0.4562 0.423 0.128 Uiso 0.51 1 calc PR B 2
C44' C 0.9432(13) 0.4296(5) 0.6400(11) 0.090(4) Uani 0.51 1 d PDU B 2
H44D H 0.993 0.4376 0.6934 0.134 Uiso 0.51 1 calc PR B 2
H44E H 0.9422 0.398 0.6297 0.134 Uiso 0.51 1 calc PR B 2
H44F H 0.9008 0.4374 0.6486 0.134 Uiso 0.51 1 calc PR B 2
C45 C 0.7920(4) 0.5958(2) 0.4506(5) 0.053(2) Uani 1 1 d . . .
C46 C 0.7962(6) 0.6185(3) 0.3763(6) 0.082(3) Uani 1 1 d . . .
H46A H 0.8201 0.5988 0.3539 0.123 Uiso 1 1 calc R . .
H46B H 0.8275 0.6452 0.3997 0.123 Uiso 1 1 calc R . .
H46C H 0.7437 0.6262 0.3275 0.123 Uiso 1 1 calc R . .
C47 C 0.7672(5) 0.6294(3) 0.4971(7) 0.072(3) Uani 1 1 d . . .
H47A H 0.7167 0.642 0.4529 0.107 Uiso 1 1 calc R . .
H47B H 0.806 0.6528 0.524 0.107 Uiso 1 1 calc R . .
H47C H 0.7632 0.6146 0.5437 0.107 Uiso 1 1 calc R . .
C48 C 0.7255(5) 0.5628(3) 0.4052(7) 0.081(3) Uani 1 1 d . . .
H48A H 0.7336 0.5436 0.3665 0.122 Uiso 1 1 calc R . .
H48B H 0.6762 0.5784 0.3693 0.122 Uiso 1 1 calc R . .
H48C H 0.7241 0.5452 0.4506 0.122 Uiso 1 1 calc R . .
C49 C 0.8554(5) 0.8379(2) 0.7487(5) 0.0421(18) Uani 1 1 d . . .
C50 C 0.9102(4) 0.8557(2) 0.8355(4) 0.0420(18) Uani 1 1 d . . .
C51 C 0.8803(5) 0.8794(2) 0.8781(5) 0.0458(19) Uani 1 1 d . . .
H51 H 0.9157 0.8905 0.9363 0.055 Uiso 1 1 calc R . .
C53 C 0.7526(5) 0.8733(2) 0.7548(5) 0.0437(18) Uani 1 1 d . . .
H53 H 0.6989 0.8801 0.7262 0.052 Uiso 1 1 calc R . .
C54 C 0.7769(4) 0.8494(2) 0.7076(4) 0.0402(17) Uani 1 1 d . . .
C55 C 0.9991(5) 0.8507(4) 0.8872(6) 0.071(2) Uani 1 1 d U . .
C56 C 1.0420(6) 0.8783(4) 0.9723(6) 0.101(3) Uani 1 1 d U . .
H56A H 1.0232 0.8708 1.0115 0.152 Uiso 1 1 calc R . .
H56B H 1.0324 0.9094 0.9567 0.152 Uiso 1 1 calc R . .
H56C H 1.0978 0.8724 1.0032 0.152 Uiso 1 1 calc R . .
C57 C 1.0302(5) 0.8637(4) 0.8295(7) 0.096(3) Uani 1 1 d U . .
H57A H 1.0087 0.8922 0.802 0.143 Uiso 1 1 calc R . .
H57B H 1.0152 0.8416 0.7828 0.143 Uiso 1 1 calc R . .
H57C H 1.087 0.8656 0.8664 0.143 Uiso 1 1 calc R . .
C58 C 1.0248(6) 0.8039(4) 0.9197(7) 0.101(4) Uani 1 1 d U . .
H58A H 1.0815 0.8019 0.9508 0.151 Uiso 1 1 calc R . .
H58B H 1.0013 0.7839 0.8685 0.151 Uiso 1 1 calc R . .
H58C H 1.0082 0.7957 0.9607 0.151 Uiso 1 1 calc R . .
C52 C 0.8013(5) 0.8878(2) 0.8399(5) 0.054(2) Uani 1 1 d DU . .
C61 C 0.7921(7) 0.8881(4) 0.9733(7) 0.064(3) Uani 0.75 1 d PDU C 1
H61A H 0.8482 0.8828 1.0097 0.096 Uiso 0.75 1 calc PR C 1
H61B H 0.7646 0.8601 0.9553 0.096 Uiso 0.75 1 calc PR C 1
H61C H 0.776 0.9047 1.0082 0.096 Uiso 0.75 1 calc PR C 1
C60 C 0.8139(8) 0.9565(3) 0.9232(9) 0.075(3) Uani 0.75 1 d PDU C 1
H60A H 0.8052 0.9686 0.9685 0.113 Uiso 0.75 1 calc PR C 1
H60B H 0.7937 0.9769 0.8728 0.113 Uiso 0.75 1 calc PR C 1
H60C H 0.8697 0.9522 0.9492 0.113 Uiso 0.75 1 calc PR C 1
C59 C 0.7731(6) 0.9139(4) 0.8915(7) 0.058(2) Uani 0.75 1 d PDU C 1
C62 C 0.6871(6) 0.9226(4) 0.8380(7) 0.069(3) Uani 0.75 1 d PDU C 1
H62A H 0.6597 0.8983 0.8459 0.103 Uiso 0.75 1 calc PR C 1
H62B H 0.6693 0.9253 0.7748 0.103 Uiso 0.75 1 calc PR C 1
H62C H 0.6762 0.9499 0.8586 0.103 Uiso 0.75 1 calc PR C 1
C61' C 0.8432(18) 0.9265(11) 0.9842(17) 0.074(6) Uani 0.25 1 d PDU C 2
H61D H 0.836 0.9126 1.0292 0.11 Uiso 0.25 1 calc PR C 2
H61E H 0.8455 0.9584 0.992 0.11 Uiso 0.25 1 calc PR C 2
H61F H 0.8918 0.9162 0.9912 0.11 Uiso 0.25 1 calc PR C 2
C60' C 0.744(2) 0.9586(9) 0.853(2) 0.075(6) Uani 0.25 1 d PDU C 2
H60D H 0.7211 0.972 0.8842 0.113 Uiso 0.25 1 calc PR C 2
H60E H 0.7042 0.955 0.7899 0.113 Uiso 0.25 1 calc PR C 2
H60F H 0.7858 0.9775 0.8593 0.113 Uiso 0.25 1 calc PR C 2
C59' C 0.7768(15) 0.9150(8) 0.8932(15) 0.063(4) Uani 0.25 1 d PDU C 2
C62' C 0.7160(18) 0.8916(11) 0.900(2) 0.079(6) Uani 0.25 1 d PDU C 2
H62D H 0.7352 0.8625 0.9262 0.118 Uiso 0.25 1 calc PR C 2
H62E H 0.669 0.8885 0.841 0.118 Uiso 0.25 1 calc PR C 2
H62F H 0.704 0.9083 0.939 0.118 Uiso 0.25 1 calc PR C 2
C63 C 0.7115(4) 0.8368(3) 0.6088(5) 0.050(2) Uani 1 1 d . . .
C64 C 0.6375(5) 0.8636(3) 0.5777(5) 0.075(3) Uani 1 1 d . . .
H64A H 0.6498 0.8949 0.5829 0.112 Uiso 1 1 calc R . .
H64B H 0.6165 0.8565 0.615 0.112 Uiso 1 1 calc R . .
H64C H 0.5988 0.8565 0.5154 0.112 Uiso 1 1 calc R . .
C65 C 0.6870(5) 0.7885(3) 0.6020(5) 0.061(2) Uani 1 1 d . . .
H65A H 0.6443 0.7822 0.5409 0.091 Uiso 1 1 calc R . .
H65B H 0.67 0.7829 0.6436 0.091 Uiso 1 1 calc R . .
H65C H 0.7313 0.7695 0.617 0.091 Uiso 1 1 calc R . .
C66 C 0.7358(5) 0.8481(3) 0.5434(5) 0.064(3) Uani 1 1 d . . .
H66A H 0.6924 0.8426 0.4823 0.096 Uiso 1 1 calc R . .
H66B H 0.7803 0.83 0.5559 0.096 Uiso 1 1 calc R . .
H66C H 0.7505 0.8791 0.5498 0.096 Uiso 1 1 calc R . .
C73 C 0.7689(8) 0.7402(4) 0.3973(9) 0.106(3) Uani 1 1 d U . .
H73 H 0.8231 0.7368 0.4382 0.128 Uiso 1 1 calc R . .
C74 C 0.7384(8) 0.7343(4) 0.3088(8) 0.099(2) Uani 1 1 d U . .
H74 H 0.7701 0.7224 0.2892 0.118 Uiso 1 1 calc R . .
C75 C 0.6659(8) 0.7447(4) 0.2495(8) 0.101(3) Uani 1 1 d U . .
H75 H 0.6479 0.7448 0.1877 0.121 Uiso 1 1 calc R . .
C76 C 0.6182(8) 0.7549(4) 0.2761(8) 0.104(3) Uani 1 1 d U . .
H76 H 0.5645 0.7595 0.2338 0.125 Uiso 1 1 calc R . .
C77 C 0.6462(8) 0.7587(4) 0.3627(8) 0.103(3) Uani 1 1 d U . .
H77 H 0.6135 0.7671 0.3834 0.124 Uiso 1 1 calc R . .
C78 C 0.7269(9) 0.7497(4) 0.4247(8) 0.110(3) Uani 1 1 d U . .
H78 H 0.7477 0.7513 0.487 0.132 Uiso 1 1 calc R . .
C85 C 0.0360(10) 0.7812(4) 0.1697(11) 0.104(4) Uani 1 1 d . . .
H85 H 0.0317 0.8111 0.153 0.125 Uiso 1 1 calc R . .
C86 C -0.0167(8) 0.7506(6) 0.1090(7) 0.112(4) Uani 1 1 d . . .
H86 H -0.0575 0.7588 0.0508 0.135 Uiso 1 1 calc R . .
C87 C -0.0066(9) 0.7086(5) 0.1376(11) 0.115(5) Uani 1 1 d . . .
H87 H -0.0406 0.687 0.0969 0.138 Uiso 1 1 calc R . .
C88 C 0.0467(10) 0.6961(4) 0.2173(11) 0.109(4) Uani 1 1 d . . .
H88 H 0.0495 0.6665 0.2354 0.131 Uiso 1 1 calc R . .
C89 C 0.0997(8) 0.7270(5) 0.2756(8) 0.095(4) Uani 1 1 d . . .
H89 H 0.1409 0.718 0.3329 0.113 Uiso 1 1 calc R . .
C90 C 0.0935(8) 0.7684(5) 0.2528(10) 0.094(4) Uani 1 1 d . . .
H90 H 0.129 0.7894 0.294 0.113 Uiso 1 1 calc R . .
Au1 Au 0.988835(15) 0.734370(8) 0.504847(16) 0.03619(8) Uani 1 1 d . . .
Au2 Au 0.913592(15) 0.703941(8) 0.653527(16) 0.03769(8) Uani 1 1 d . . .
Au3 Au 0.934224(16) 0.819893(8) 0.609311(17) 0.04008(8) Uani 1 1 d . . .
P1 P 0.99783(11) 0.80733(6) 0.48404(11) 0.0366(5) Uani 1 1 d . . .
P2 P 0.94687(11) 0.65454(6) 0.58193(12) 0.0361(4) Uani 1 1 d . . .
P3 P 0.88806(12) 0.79814(6) 0.69690(12) 0.0388(5) Uani 1 1 d . . .
Si1 Si 0.97041(17) 0.90562(7) 0.52939(16) 0.0615(7) Uani 1 1 d . . .
Si2 Si 1.01434(15) 0.63642(6) 0.45582(17) 0.0546(6) Uani 1 1 d . . .
Si3 Si 0.85106(15) 0.71894(8) 0.78949(17) 0.0555(6) Uani 1 1 d . . .
C67 C 0.2841(18) 0.4712(9) 0.2181(16) 0.101(2) Uani 0.4 1 d PDU D 1
H67 H 0.2912 0.4471 0.2558 0.121 Uiso 0.4 1 calc PR D 1
C68 C 0.3460(17) 0.4995(10) 0.2418(17) 0.101(2) Uani 0.4 1 d PD D 1
H68 H 0.3915 0.5002 0.3 0.121 Uiso 0.4 1 calc PR D 1
C69 C 0.3354(16) 0.5271(9) 0.1717(17) 0.101(2) Uani 0.4 1 d PD D 1
H69 H 0.3703 0.5507 0.1842 0.121 Uiso 0.4 1 calc PR D 1
C70 C 0.2733(17) 0.5198(9) 0.0838(16) 0.101(2) Uani 0.4 1 d PD D 1
H70 H 0.2743 0.5312 0.0344 0.121 Uiso 0.4 1 calc PR D 1
C71 C 0.2091(17) 0.4949(11) 0.0710(17) 0.101(2) Uani 0.4 1 d PD D 1
H71 H 0.165 0.4908 0.0126 0.121 Uiso 0.4 1 calc PR D 1
C72 C 0.2107(16) 0.4778(10) 0.1390(18) 0.101(2) Uani 0.4 1 d PD D 1
H72 H 0.1641 0.4698 0.1359 0.121 Uiso 0.4 1 calc PR D 1
C67' C 0.3316(13) 0.4674(6) 0.2214(12) 0.101(2) Uani 0.6 1 d PD E 2
H67' H 0.3629 0.446 0.2648 0.121 Uiso 0.6 1 calc PR E 2
C68' C 0.3628(11) 0.5089(6) 0.2305(12) 0.101(2) Uani 0.6 1 d PD E 2
H68' H 0.4127 0.5169 0.2791 0.121 Uiso 0.6 1 calc PR E 2
C69' C 0.3141(11) 0.5378(6) 0.1618(12) 0.101(2) Uani 0.6 1 d PD E 2
H69' H 0.3294 0.5676 0.1663 0.121 Uiso 0.6 1 calc PR E 2
C70' C 0.2440(11) 0.5244(6) 0.0868(13) 0.101(2) Uani 0.6 1 d PD E 2
H70' H 0.2162 0.5428 0.0361 0.121 Uiso 0.6 1 calc PR E 2
C71' C 0.2157(13) 0.4821(6) 0.0892(13) 0.101(2) Uani 0.6 1 d PD E 2
H71' H 0.165 0.4738 0.0427 0.121 Uiso 0.6 1 calc PR E 2
C72' C 0.2569(12) 0.4549(6) 0.1525(13) 0.101(2) Uani 0.6 1 d PD E 2
H72' H 0.237 0.4268 0.1527 0.121 Uiso 0.6 1 calc PR E 2
C79 C 0.6984(16) 0.5149(9) 0.608(2) 0.116(10) Uani 0.48 1 d PDU F 1
H79 H 0.6473 0.5214 0.5599 0.14 Uiso 0.48 1 calc PR F 1
C80 C 0.7501(18) 0.5481(8) 0.666(2) 0.106(7) Uani 0.48 1 d PDU F 1
H80 H 0.7296 0.5763 0.6637 0.128 Uiso 0.48 1 calc PR F 1
C81 C 0.822(2) 0.5417(8) 0.720(2) 0.123(10) Uani 0.48 1 d PDU F 1
H81 H 0.855 0.5666 0.7435 0.148 Uiso 0.48 1 calc PR F 1
C82 C 0.8556(19) 0.5011(11) 0.746(3) 0.143(12) Uani 0.48 1 d PDU F 1
H82 H 0.906 0.4964 0.7972 0.172 Uiso 0.48 1 calc PR F 1
C83 C 0.8051(19) 0.4650(8) 0.687(3) 0.133(10) Uani 0.48 1 d PDU F 1
H83 H 0.8259 0.4366 0.6909 0.159 Uiso 0.48 1 calc PR F 1
C84 C 0.7270(17) 0.4737(8) 0.625(2) 0.113(8) Uani 0.48 1 d PDU F 1
H84 H 0.6927 0.45 0.5949 0.136 Uiso 0.48 1 calc PR F 1
C79' C 0.7074(15) 0.5019(10) 0.636(2) 0.106(7) Uani 0.52 1 d PDU G 2
H79' H 0.6528 0.498 0.5993 0.127 Uiso 0.52 1 calc PR G 2
C80' C 0.7458(19) 0.5387(10) 0.627(2) 0.144(12) Uani 0.52 1 d PDU G 2
H80' H 0.7164 0.5583 0.5792 0.173 Uiso 0.52 1 calc PR G 2
C81' C 0.8166(19) 0.5467(9) 0.680(2) 0.148(12) Uani 0.52 1 d PDU G 2
H81' H 0.8354 0.5729 0.6693 0.177 Uiso 0.52 1 calc PR G 2
C82' C 0.8696(18) 0.5228(13) 0.752(2) 0.150(11) Uani 0.52 1 d PDU G 2
H82' H 0.9216 0.5316 0.7928 0.18 Uiso 0.52 1 calc PR G 2
C83' C 0.8350(19) 0.4805(12) 0.757(2) 0.171(12) Uani 0.52 1 d PDU G 2
H83' H 0.8673 0.4588 0.7983 0.205 Uiso 0.52 1 calc PR G 2
C84' C 0.7549(18) 0.4727(8) 0.700(2) 0.131(10) Uani 0.52 1 d PDU G 2
H84' H 0.7335 0.4464 0.706 0.157 Uiso 0.52 1 calc PR G 2

loop_
_atom_site_aniso_label
_atom_site_aniso_U_11
_atom_site_aniso_U_22
_atom_site_aniso_U_33
_atom_site_aniso_U_23
_atom_site_aniso_U_13
_atom_site_aniso_U_12
C1 0.039(5) 0.025(3) 0.051(5) 0.009(3) 0.007(4) -0.001(3)
C2 0.051(5) 0.023(3) 0.031(4) 0.005(3) 0.005(4) -0.013(3)
C3 0.027(4) 0.044(4) 0.044(4) 0.001(3) 0.011(3) -0.008(3)
C4 0.197(14) 0.042(5) 0.100(8) -0.018(5) 0.083(9) -0.030(6)
C5 0.156(12) 0.057(6) 0.175(12) 0.051(7) 0.120(10) 0.051(7)
C6 0.108(9) 0.033(4) 0.088(6) -0.001(4) 0.044(6) -0.012(5)
C7 0.125(10) 0.087(7) 0.072(6) -0.009(5) 0.065(7) 0.000(6)
C8 0.089(8) 0.077(6) 0.159(11) -0.033(7) 0.090(8) -0.012(6)
C9 0.063(6) 0.040(4) 0.092(6) -0.014(4) 0.039(5) -0.004(4)
C10 0.083(8) 0.102(7) 0.083(7) 0.042(6) 0.043(6) 0.035(6)
C11 0.101(9) 0.067(6) 0.127(9) -0.014(5) 0.081(8) -0.036(6)
C12 0.063(6) 0.082(6) 0.052(5) 0.010(4) 0.039(5) 0.013(5)
C13 0.031(4) 0.030(3) 0.034(4) -0.007(3) 0.015(3) 0.001(3)
C14 0.038(4) 0.040(4) 0.038(4) 0.006(3) 0.015(4) 0.002(3)
C15 0.038(5) 0.048(4) 0.041(4) 0.005(3) 0.006(4) -0.009(4)
C17 0.034(5) 0.048(4) 0.051(4) -0.002(3) 0.009(4) -0.012(3)
C18 0.040(5) 0.047(4) 0.041(4) 0.002(3) 0.011(4) -0.010(3)
C19 0.036(5) 0.047(4) 0.043(4) 0.004(3) 0.009(4) -0.004(3)
C20 0.044(6) 0.091(6) 0.034(4) 0.010(4) -0.013(4) -0.019(5)
C21 0.052(6) 0.063(5) 0.060(5) 0.005(4) 0.019(5) 0.000(4)
C22 0.045(5) 0.054(4) 0.040(4) -0.006(3) -0.001(4) -0.017(4)
C16 0.059(6) 0.050(4) 0.047(4) 0.004(3) 0.024(4) 0.001(4)
C23 0.091(7) 0.070(5) 0.057(5) 0.009(5) 0.033(5) -0.034(5)
C24 0.097(9) 0.057(7) 0.055(6) 0.012(5) 0.039(6) -0.019(6)
C25 0.090(8) 0.098(8) 0.084(8) 0.022(7) 0.043(7) -0.035(7)
C26 0.100(9) 0.060(6) 0.064(7) 0.010(5) 0.018(7) -0.046(6)
C23' 0.095(8) 0.074(6) 0.062(6) 0.013(6) 0.032(6) -0.034(6)
C24' 0.114(12) 0.096(11) 0.065(8) 0.012(8) 0.037(8) -0.039(10)
C25' 0.099(9) 0.097(10) 0.076(9) 0.018(9) 0.035(8) -0.037(8)
C26' 0.108(11) 0.077(9) 0.088(10) 0.016(9) 0.042(9) -0.029(9)
C27 0.036(5) 0.064(5) 0.048(5) 0.012(4) 0.008(4) -0.014(4)
C28 0.041(6) 0.116(8) 0.095(8) 0.037(6) 0.009(6) -0.014(6)
C29 0.042(5) 0.073(5) 0.052(5) 0.009(4) 0.017(4) 0.004(4)
C30 0.072(7) 0.074(6) 0.036(5) -0.006(4) -0.019(5) -0.015(5)
C31 0.032(4) 0.042(4) 0.042(4) -0.003(3) 0.015(4) 0.002(3)
C32 0.031(4) 0.050(4) 0.043(4) 0.010(3) 0.009(3) 0.010(3)
C33 0.047(5) 0.027(4) 0.072(5) 0.018(3) 0.016(4) 0.010(3)
C35 0.038(5) 0.039(4) 0.058(5) 0.000(3) 0.013(4) -0.008(3)
C36 0.027(4) 0.031(3) 0.043(4) 0.004(3) 0.008(3) 0.006(3)
C37 0.036(5) 0.047(4) 0.052(5) 0.009(4) -0.001(4) 0.002(4)
C38 0.068(7) 0.085(6) 0.043(5) -0.009(4) 0.001(5) 0.001(5)
C39 0.032(5) 0.103(7) 0.067(6) -0.001(5) 0.000(5) -0.022(5)
C40 0.057(7) 0.082(6) 0.058(5) 0.008(5) -0.008(5) 0.016(5)
C34 0.057(4) 0.031(3) 0.101(5) 0.008(3) 0.030(4) 0.001(3)
C41 0.065(5) 0.035(3) 0.111(5) 0.009(3) 0.024(4) 0.003(3)
C42 0.070(7) 0.047(6) 0.116(8) 0.009(7) 0.025(6) 0.016(6)
C43 0.069(6) 0.036(5) 0.119(7) 0.010(6) 0.023(6) -0.004(5)
C44 0.075(7) 0.039(5) 0.119(6) 0.012(5) 0.021(6) 0.007(6)
C41' 0.065(5) 0.035(3) 0.110(5) 0.009(3) 0.023(4) 0.003(3)
C42' 0.069(6) 0.048(6) 0.115(7) 0.010(6) 0.022(6) 0.014(5)
C43' 0.069(6) 0.033(5) 0.114(7) 0.012(6) 0.021(6) -0.002(5)
C44' 0.074(7) 0.035(5) 0.117(6) 0.015(5) 0.021(6) -0.004(6)
C45 0.027(4) 0.042(4) 0.063(5) -0.004(4) 0.006(4) -0.002(3)
C46 0.080(8) 0.073(6) 0.052(5) 0.005(4) 0.007(5) -0.004(5)
C47 0.030(5) 0.054(5) 0.110(7) -0.015(5) 0.022(5) 0.008(4)
C48 0.023(5) 0.068(5) 0.100(7) -0.012(5) -0.003(5) -0.005(4)
C49 0.038(5) 0.042(4) 0.048(4) -0.014(3) 0.024(4) -0.004(3)
C50 0.023(4) 0.054(4) 0.036(4) -0.005(3) 0.006(3) 0.000(3)
C51 0.042(5) 0.048(4) 0.032(4) -0.007(3) 0.009(4) -0.010(4)
C53 0.040(5) 0.046(4) 0.037(4) -0.004(3) 0.015(3) 0.004(3)
C54 0.032(4) 0.040(3) 0.037(4) -0.001(3) 0.011(3) 0.006(3)
C55 0.023(4) 0.124(6) 0.049(4) -0.017(4) 0.007(3) -0.016(4)
C56 0.041(5) 0.155(8) 0.063(5) -0.031(5) -0.003(5) -0.024(5)
C57 0.032(5) 0.165(8) 0.070(6) -0.022(6) 0.015(4) -0.029(5)
C58 0.031(5) 0.141(7) 0.078(6) 0.014(6) -0.006(5) 0.012(5)
C52 0.070(5) 0.046(4) 0.051(4) 0.001(3) 0.035(4) 0.008(4)
C61 0.058(6) 0.094(6) 0.054(5) 0.002(5) 0.039(5) 0.007(5)
C60 0.092(7) 0.059(5) 0.082(7) -0.018(5) 0.051(6) -0.003(5)
C59 0.067(5) 0.062(4) 0.056(4) -0.009(4) 0.040(4) 0.003(4)
C62 0.068(6) 0.082(6) 0.057(5) -0.009(5) 0.034(5) 0.025(5)
C61' 0.074(9) 0.077(10) 0.065(8) -0.020(8) 0.034(8) 0.010(8)
C60' 0.084(10) 0.073(8) 0.076(9) -0.004(8) 0.047(8) 0.017(8)
C59' 0.071(6) 0.065(6) 0.059(6) -0.009(5) 0.038(5) 0.007(5)
C62' 0.073(9) 0.089(9) 0.075(10) -0.001(8) 0.040(8) 0.004(8)
C63 0.030(5) 0.066(5) 0.040(4) -0.013(4) 0.009(4) 0.006(4)
C64 0.044(6) 0.104(7) 0.044(5) -0.010(4) 0.003(4) 0.039(5)
C65 0.039(5) 0.077(6) 0.050(5) -0.016(4) 0.012(4) -0.005(4)
C66 0.047(6) 0.079(6) 0.043(5) -0.006(4) 0.008(4) 0.005(4)
C73 0.083(5) 0.106(5) 0.098(5) -0.008(4) 0.027(4) 0.020(4)
C74 0.091(5) 0.113(5) 0.094(4) 0.002(4) 0.051(4) 0.022(4)
C75 0.100(5) 0.116(5) 0.077(4) -0.003(4) 0.040(4) 0.022(4)
C76 0.084(5) 0.110(4) 0.092(4) -0.012(4) 0.029(4) 0.026(4)
C77 0.094(5) 0.118(5) 0.096(4) -0.016(4) 0.050(4) 0.027(4)
C78 0.105(6) 0.114(5) 0.085(4) -0.015(4) 0.032(4) 0.021(5)
C85 0.127(12) 0.088(8) 0.134(11) 0.012(8) 0.093(10) 0.010(8)
C86 0.119(12) 0.148(12) 0.055(6) 0.000(8) 0.036(7) -0.001(10)
C87 0.128(12) 0.093(9) 0.121(12) -0.042(8) 0.065(10) -0.035(8)
C88 0.142(13) 0.092(8) 0.108(10) -0.002(8) 0.076(10) -0.011(9)
C89 0.091(10) 0.132(11) 0.078(8) -0.014(8) 0.057(7) 0.010(8)
C90 0.090(10) 0.095(9) 0.107(10) -0.026(7) 0.059(8) -0.016(7)
Au1 0.03235(16) 0.02967(12) 0.04035(14) -0.00016(12) 0.01510(13) -0.00075(12)
Au2 0.02748(16) 0.03704(15) 0.04112(15) 0.00089(12) 0.01318(12) 0.00108(12)
Au3 0.04019(18) 0.03521(14) 0.03837(15) -0.00037(12) 0.01648(13) 0.00170(13)
P1 0.0341(12) 0.0329(9) 0.0347(10) 0.0008(7) 0.0126(9) -0.0063(8)
P2 0.0244(10) 0.0272(8) 0.0436(10) 0.0009(7) 0.0091(8) 0.0027(7)
P3 0.0324(11) 0.0459(10) 0.0352(10) -0.0028(8) 0.0160(9) 0.0032(8)
Si1 0.091(2) 0.0312(10) 0.0652(16) -0.0030(10) 0.0433(15) -0.0034(12)
Si2 0.0621(16) 0.0363(10) 0.0769(15) -0.0047(11) 0.0446(13) 0.0012(11)
Si3 0.0555(16) 0.0558(13) 0.0623(15) 0.0055(11) 0.0361(13) 0.0034(12)
C67 0.101(2) 0.099(2) 0.101(2) 0.0019(10) 0.0526(14) -0.0016(10)
C68 0.101(2) 0.099(2) 0.101(2) 0.0019(10) 0.0526(14) -0.0016(10)
C69 0.101(2) 0.099(2) 0.101(2) 0.0019(10) 0.0526(14) -0.0016(10)
C70 0.101(2) 0.099(2) 0.101(2) 0.0019(10) 0.0526(14) -0.0016(10)
C71 0.101(2) 0.099(2) 0.101(2) 0.0019(10) 0.0526(14) -0.0016(10)
C72 0.101(2) 0.099(2) 0.101(2) 0.0019(10) 0.0526(14) -0.0016(10)
C67' 0.101(2) 0.099(2) 0.101(2) 0.0019(10) 0.0526(14) -0.0016(10)
C68' 0.101(2) 0.099(2) 0.101(2) 0.0019(10) 0.0526(14) -0.0016(10)
C69' 0.101(2) 0.099(2) 0.101(2) 0.0019(10) 0.0526(14) -0.0016(10)
C70' 0.101(2) 0.099(2) 0.101(2) 0.0019(10) 0.0526(14) -0.0016(10)
C71' 0.101(2) 0.099(2) 0.101(2) 0.0019(10) 0.0526(14) -0.0016(10)
C72' 0.101(2) 0.099(2) 0.101(2) 0.0019(10) 0.0526(14) -0.0016(10)
C79 0.115(14) 0.082(13) 0.132(19) 0.049(12) 0.052(13) 0.000(10)
C80 0.121(13) 0.096(11) 0.133(17) 0.009(11) 0.089(12) -0.001(10)
C81 0.137(13) 0.086(11) 0.127(19) 0.031(13) 0.056(14) -0.015(12)
C82 0.142(17) 0.092(15) 0.129(16) 0.041(15) 0.028(14) -0.016(12)
C83 0.121(16) 0.089(11) 0.148(18) 0.012(13) 0.044(15) 0.011(12)
C84 0.107(14) 0.097(11) 0.126(16) 0.008(13) 0.056(12) 0.001(11)
C79' 0.118(13) 0.101(15) 0.114(15) 0.020(11) 0.071(10) -0.013(11)
C80' 0.133(13) 0.122(15) 0.136(18) 0.049(13) 0.043(14) -0.025(13)
C81' 0.138(14) 0.109(14) 0.15(2) 0.056(13) 0.044(15) -0.029(13)
C82' 0.144(15) 0.125(18) 0.118(15) 0.046(15) 0.028(13) -0.041(13)
C83' 0.156(15) 0.124(17) 0.140(17) 0.059(14) 0.014(14) -0.055(14)
C84' 0.138(16) 0.105(13) 0.118(15) 0.027(11) 0.046(14) -0.030(12)

loop_
_atom_type_symbol
_atom_type_description
_atom_type_scat_dispersion_real
_atom_type_scat_dispersion_imag
_atom_type_scat_source
C C 0.0033 0.0016 'International Tables Vol C Tables 4.2.6.8 and 6.1.1.4'
H H 0 0 'International Tables Vol C Tables 4.2.6.8 and 6.1.1.4'
Au Au -2.0133 8.8022 'International Tables Vol C Tables 4.2.6.8 and 6.1.1.4'
P P 0.1023 0.0942 'International Tables Vol C Tables 4.2.6.8 and 6.1.1.4'
Si Si 0.0817 0.0704 'International Tables Vol C Tables 4.2.6.8 and 6.1.1.4'

loop_
_geom_angle_atom_site_label_1
_geom_angle_atom_site_label_2
_geom_angle_atom_site_label_3
_geom_angle
P1 C1 Si1 131.3(5)
P1 C1 Au3 114.9(3)
Si1 C1 Au3 113.8(4)
P2 C2 Si2 132.5(4)
P2 C2 Au1 117.5(4)
Si2 C2 Au1 109.8(4)
P3 C3 Si3 130.7(5)
P3 C3 Au2 114.4(5)
Si3 C3 Au2 114.8(4)
Si1 C4 H4A 109.5
Si1 C4 H4B 109.5
H4A C4 H4B 109.5
Si1 C4 H4C 109.5
H4A C4 H4C 109.5
H4B C4 H4C 109.5
Si1 C5 H5A 109.5
Si1 C5 H5B 109.5
H5A C5 H5B 109.5
Si1 C5 H5C 109.5
H5A C5 H5C 109.5
H5B C5 H5C 109.5
Si1 C6 H6A 109.5
Si1 C6 H6B 109.5
H6A C6 H6B 109.5
Si1 C6 H6C 109.5
H6A C6 H6C 109.5
H6B C6 H6C 109.5
Si2 C7 H7A 109.5
Si2 C7 H7B 109.5
H7A C7 H7B 109.5
Si2 C7 H7C 109.5
H7A C7 H7C 109.5
H7B C7 H7C 109.5
Si2 C8 H8A 109.5
Si2 C8 H8B 109.5
H8A C8 H8B 109.5
Si2 C8 H8C 109.5
H8A C8 H8C 109.5
H8B C8 H8C 109.5
Si2 C9 H9A 109.5
Si2 C9 H9B 109.5
H9A C9 H9B 109.5
Si2 C9 H9C 109.5
H9A C9 H9C 109.5
H9B C9 H9C 109.5
Si3 C10 H10A 109.5
Si3 C10 H10B 109.5
H10A C10 H10B 109.5
Si3 C10 H10C 109.5
H10A C10 H10C 109.5
H10B C10 H10C 109.5
Si3 C11 H11A 109.5
Si3 C11 H11B 109.5
H11A C11 H11B 109.5
Si3 C11 H11C 109.5
H11A C11 H11C 109.5
H11B C11 H11C 109.5
Si3 C12 H12A 109.5
Si3 C12 H12B 109.5
H12A C12 H12B 109.5
Si3 C12 H12C 109.5
H12A C12 H12C 109.5
H12B C12 H12C 109.5
C14 C13 C18 119.9(7)
C14 C13 P1 120.3(6)
C18 C13 P1 119.1(5)
C15 C14 C13 116.9(7)
C15 C14 C19 118.6(6)
C13 C14 C19 124.3(6)
C16 C15 C14 125.5(7)
C16 C15 H15 117.3
C14 C15 H15 117.3
C18 C17 C16 122.0(7)
C18 C17 H17 119
C16 C17 H17 119
C17 C18 C13 118.3(6)
C17 C18 C27 115.4(7)
C13 C18 C27 126.3(6)
C20 C19 C21 106.4(7)
C20 C19 C14 112.1(6)
C21 C19 C14 113.6(6)
C20 C19 C22 104.9(6)
C21 C19 C22 111.0(7)
C14 C19 C22 108.5(6)
C19 C20 H20A 109.5
C19 C20 H20B 109.5
H20A C20 H20B 109.5
C19 C20 H20C 109.5
H20A C20 H20C 109.5
H20B C20 H20C 109.5
C19 C21 H21A 109.5
C19 C21 H21B 109.5
H21A C21 H21B 109.5
C19 C21 H21C 109.5
H21A C21 H21C 109.5
H21B C21 H21C 109.5
C19 C22 H22A 109.5
C19 C22 H22B 109.5
H22A C22 H22B 109.5
C19 C22 H22C 109.5
H22A C22 H22C 109.5
H22B C22 H22C 109.5
C15 C16 C17 116.0(7)
C15 C16 C23 122.7(8)
C17 C16 C23 121.1(9)
C15 C16 C23' 126.5(11)
C17 C16 C23' 117.5(11)
C25 C23 C16 110.6(11)
C25 C23 C24 109.9(13)
C16 C23 C24 114.0(11)
C25 C23 C26 111.1(14)
C16 C23 C26 106.1(11)
C24 C23 C26 105.0(12)
C23 C24 H24A 109.5
C23 C24 H24B 109.5
H24A C24 H24B 109.5
C23 C24 H24C 109.5
H24A C24 H24C 109.5
H24B C24 H24C 109.5
C23 C25 H25A 109.5
C23 C25 H25B 109.5
H25A C25 H25B 109.5
C23 C25 H25C 109.5
H25A C25 H25C 109.5
H25B C25 H25C 109.5
C23 C26 H26A 109.5
C23 C26 H26B 109.5
H26A C26 H26B 109.5
C23 C26 H26C 109.5
H26A C26 H26C 109.5
H26B C26 H26C 109.5
C16 C23' C24' 111.3(17)
C16 C23' C25' 116.9(16)
C24' C23' C25' 108.4(19)
C16 C23' C26' 106.2(16)
C24' C23' C26' 106(2)
C25' C23' C26' 107.7(19)
C23' C24' H24D 109.5
C23' C24' H24E 109.5
H24D C24' H24E 109.5
C23' C24' H24F 109.5
H24D C24' H24F 109.5
H24E C24' H24F 109.5
C23' C25' H25D 109.5
C23' C25' H25E 109.5
H25D C25' H25E 109.5
C23' C25' H25F 109.5
H25D C25' H25F 109.5
H25E C25' H25F 109.5
C23' C26' H26D 109.5
C23' C26' H26E 109.5
H26D C26' H26E 109.5
C23' C26' H26F 109.5
H26D C26' H26F 109.5
H26E C26' H26F 109.5
C28 C27 C30 108.9(8)
C28 C27 C29 106.0(8)
C30 C27 C29 110.6(7)
C28 C27 C18 112.4(7)
C30 C27 C18 111.2(8)
C29 C27 C18 107.6(6)
C27 C28 H28A 109.5
C27 C28 H28B 109.5
H28A C28 H28B 109.5
C27 C28 H28C 109.5
H28A C28 H28C 109.5
H28B C28 H28C 109.5
C27 C29 H29A 109.5
C27 C29 H29B 109.5
H29A C29 H29B 109.5
C27 C29 H29C 109.5
H29A C29 H29C 109.5
H29B C29 H29C 109.5
C27 C30 H30A 109.5
C27 C30 H30B 109.5
H30A C30 H30B 109.5
C27 C30 H30C 109.5
H30A C30 H30C 109.5
H30B C30 H30C 109.5
C36 C31 C32 120.2(6)
C36 C31 P2 119.2(5)
C32 C31 P2 119.8(5)
C33 C32 C31 116.8(6)
C33 C32 C37 118.0(6)
C31 C32 C37 125.1(6)
C34 C33 C32 125.0(7)
C34 C33 H33 117.5
C32 C33 H33 117.5
C34 C35 C36 124.0(7)
C34 C35 H35 118
C36 C35 H35 118
C35 C36 C31 117.5(6)
C35 C36 C45 116.6(6)
C31 C36 C45 125.9(6)
C39 C37 C38 111.1(8)
C39 C37 C40 107.4(8)
C38 C37 C40 107.3(8)
C39 C37 C32 111.5(7)
C38 C37 C32 108.7(7)
C40 C37 C32 110.8(6)
C37 C38 H38A 109.5
C37 C38 H38B 109.5
H38A C38 H38B 109.5
C37 C38 H38C 109.5
H38A C38 H38C 109.5
H38B C38 H38C 109.5
C37 C39 H39A 109.5
C37 C39 H39B 109.5
H39A C39 H39B 109.5
C37 C39 H39C 109.5
H39A C39 H39C 109.5
H39B C39 H39C 109.5
C37 C40 H40A 109.5
C37 C40 H40B 109.5
H40A C40 H40B 109.5
C37 C40 H40C 109.5
H40A C40 H40C 109.5
H40B C40 H40C 109.5
C33 C34 C35 115.7(7)
C33 C34 C41 120.0(10)
C35 C34 C41 124.2(10)
C33 C34 C41' 124.1(10)
C35 C34 C41' 119.4(10)
C44 C41 C34 114.5(14)
C44 C41 C42 109.7(16)
C34 C41 C42 109.2(13)
C44 C41 C43 106.1(15)
C34 C41 C43 110.6(14)
C42 C41 C43 106.3(16)
C41 C42 H42A 109.5
C41 C42 H42B 109.5
H42A C42 H42B 109.5
C41 C42 H42C 109.5
H42A C42 H42C 109.5
H42B C42 H42C 109.5
C41 C43 H43A 109.5
C41 C43 H43B 109.5
H43A C43 H43B 109.5
C41 C43 H43C 109.5
H43A C43 H43C 109.5
H43B C43 H43C 109.5
C41 C44 H44A 109.5
C41 C44 H44B 109.5
H44A C44 H44B 109.5
C41 C44 H44C 109.5
H44A C44 H44C 109.5
H44B C44 H44C 109.5
C44' C41' C34 113.8(13)
C44' C41' C42' 109.5(15)
C34 C41' C42' 103.7(13)
C44' C41' C43' 111.5(14)
C34 C41' C43' 112.5(13)
C42' C41' C43' 105.1(15)
C41' C42' H42D 109.5
C41' C42' H42E 109.5
H42D C42' H42E 109.5
C41' C42' H42F 109.5
H42D C42' H42F 109.5
H42E C42' H42F 109.5
C41' C43' H43D 109.5
C41' C43' H43E 109.5
H43D C43' H43E 109.5
C41' C43' H43F 109.5
H43D C43' H43F 109.5
H43E C43' H43F 109.5
C41' C44' H44D 109.5
C41' C44' H44E 109.5
H44D C44' H44E 109.5
C41' C44' H44F 109.5
H44D C44' H44F 109.5
H44E C44' H44F 109.5
C48 C45 C46 106.5(7)
C48 C45 C47 105.6(7)
C46 C45 C47 109.7(7)
C48 C45 C36 111.8(6)
C46 C45 C36 112.6(8)
C47 C45 C36 110.4(6)
C45 C46 H46A 109.5
C45 C46 H46B 109.5
H46A C46 H46B 109.5
C45 C46 H46C 109.5
H46A C46 H46C 109.5
H46B C46 H46C 109.5
C45 C47 H47A 109.5
C45 C47 H47B 109.5
H47A C47 H47B 109.5
C45 C47 H47C 109.5
H47A C47 H47C 109.5
H47B C47 H47C 109.5
C45 C48 H48A 109.5
C45 C48 H48B 109.5
H48A C48 H48B 109.5
C45 C48 H48C 109.5
H48A C48 H48C 109.5
H48B C48 H48C 109.5
C54 C49 C50 118.8(6)
C54 C49 P3 121.2(5)
C50 C49 P3 119.9(6)
C51 C50 C49 117.4(7)
C51 C50 C55 116.1(6)
C49 C50 C55 126.5(7)
C50 C51 C52 123.5(6)
C50 C51 H51 118.2
C52 C51 H51 118.2
C52 C53 C54 123.7(7)
C52 C53 H53 118.1
C54 C53 H53 118.1
C53 C54 C49 119.5(6)
C53 C54 C63 115.7(6)
C49 C54 C63 124.8(6)
C57 C55 C58 108.5(10)
C57 C55 C56 107.1(9)
C58 C55 C56 104.1(8)
C57 C55 C50 110.7(7)
C58 C55 C50 112.1(8)
C56 C55 C50 113.9(8)
C55 C56 H56A 109.5
C55 C56 H56B 109.5
H56A C56 H56B 109.5
C55 C56 H56C 109.5
H56A C56 H56C 109.5
H56B C56 H56C 109.5
C55 C57 H57A 109.5
C55 C57 H57B 109.5
H57A C57 H57B 109.5
C55 C57 H57C 109.5
H57A C57 H57C 109.5
H57B C57 H57C 109.5
C55 C58 H58A 109.5
C55 C58 H58B 109.5
H58A C58 H58B 109.5
C55 C58 H58C 109.5
H58A C58 H58C 109.5
H58B C58 H58C 109.5
C53 C52 C51 116.6(7)
C53 C52 C59' 125.1(12)
C51 C52 C59' 118.1(12)
C53 C52 C59 123.0(8)
C51 C52 C59 120.3(7)
C59 C61 H61A 109.5
C59 C61 H61B 109.5
H61A C61 H61B 109.5
C59 C61 H61C 109.5
H61A C61 H61C 109.5
H61B C61 H61C 109.5
C59 C60 H60A 109.5
C59 C60 H60B 109.5
H60A C60 H60B 109.5
C59 C60 H60C 109.5
H60A C60 H60C 109.5
H60B C60 H60C 109.5
C60 C59 C62 108.1(11)
C60 C59 C61 106.8(10)
C62 C59 C61 108.5(10)
C60 C59 C52 111.7(9)
C62 C59 C52 113.2(8)
C61 C59 C52 108.3(9)
C59 C62 H62A 109.5
C59 C62 H62B 109.5
H62A C62 H62B 109.5
C59 C62 H62C 109.5
H62A C62 H62C 109.5
H62B C62 H62C 109.5
C59' C61' H61D 109.5
C59' C61' H61E 109.5
H61D C61' H61E 109.5
C59' C61' H61F 109.5
H61D C61' H61F 109.5
H61E C61' H61F 109.5
C59' C60' H60D 109.5
C59' C60' H60E 109.5
H60D C60' H60E 109.5
C59' C60' H60F 109.5
H60D C60' H60F 109.5
H60E C60' H60F 109.5
C60' C59' C62' 107(2)
C60' C59' C61' 103(2)
C62' C59' C61' 110(2)
C60' C59' C52 113.8(19)
C62' C59' C52 110.4(19)
C61' C59' C52 112.9(18)
C59' C62' H62D 109.5
C59' C62' H62E 109.5
H62D C62' H62E 109.5
C59' C62' H62F 109.5
H62D C62' H62F 109.5
H62E C62' H62F 109.5
C66 C63 C64 105.0(7)
C66 C63 C65 112.3(7)
C64 C63 C65 105.6(7)
C66 C63 C54 111.3(7)
C64 C63 C54 110.9(6)
C65 C63 C54 111.5(6)
C63 C64 H64A 109.5
C63 C64 H64B 109.5
H64A C64 H64B 109.5
C63 C64 H64C 109.5
H64A C64 H64C 109.5
H64B C64 H64C 109.5
C63 C65 H65A 109.5
C63 C65 H65B 109.5
H65A C65 H65B 109.5
C63 C65 H65C 109.5
H65A C65 H65C 109.5
H65B C65 H65C 109.5
C63 C66 H66A 109.5
C63 C66 H66B 109.5
H66A C66 H66B 109.5
C63 C66 H66C 109.5
H66A C66 H66C 109.5
H66B C66 H66C 109.5
C78 C73 C74 120.3(14)
C78 C73 H73 119.9
C74 C73 H73 119.9
C75 C74 C73 121.3(13)
C75 C74 H74 119.3
C73 C74 H74 119.3
C74 C75 C76 119.8(12)
C74 C75 H75 120.1
C76 C75 H75 120.1
C75 C76 C77 119.1(13)
C75 C76 H76 120.5
C77 C76 H76 120.5
C76 C77 C78 118.8(12)
C76 C77 H77 120.6
C78 C77 H77 120.6
C73 C78 C77 120.0(13)
C73 C78 H78 120
C77 C78 H78 120
C90 C85 C86 120.5(12)
C90 C85 H85 119.8
C86 C85 H85 119.8
C87 C86 C85 116.3(12)
C87 C86 H86 121.8
C85 C86 H86 121.8
C88 C87 C86 124.0(12)
C88 C87 H87 118
C86 C87 H87 118
C87 C88 C89 118.4(12)
C87 C88 H88 120.8
C89 C88 H88 120.8
C90 C89 C88 121.1(13)
C90 C89 H89 119.5
C88 C89 H89 119.5
C89 C90 C85 119.7(12)
C89 C90 H90 120.2
C85 C90 H90 120.2
C2 Au1 P1 177.8(2)
C3 Au2 P2 177.6(2)
C1 Au3 P3 174.5(2)
C1 P1 C13 114.2(3)
C1 P1 Au1 120.4(3)
C13 P1 Au1 125.3(2)
C2 P2 C31 115.2(4)
C2 P2 Au2 122.8(3)
C31 P2 Au2 122.0(3)
C3 P3 C49 116.3(4)
C3 P3 Au3 121.8(3)
C49 P3 Au3 121.9(3)
C4 Si1 C1 106.4(4)
C4 Si1 C6 106.9(5)
C1 Si1 C6 118.7(4)
C4 Si1 C5 111.7(6)
C1 Si1 C5 105.7(4)
C6 Si1 C5 107.4(5)
C8 Si2 C9 108.5(5)
C8 Si2 C7 110.5(6)
C9 Si2 C7 107.1(5)
C8 Si2 C2 106.4(4)
C9 Si2 C2 117.2(4)
C7 Si2 C2 107.1(4)
C12 Si3 C10 108.7(5)
C12 Si3 C3 117.5(4)
C10 Si3 C3 107.1(5)
C12 Si3 C11 107.8(5)
C10 Si3 C11 108.5(5)
C3 Si3 C11 107.1(4)
C68 C67 C72 121(2)
C68 C67 H67 119.4
C72 C67 H67 119.4
C67 C68 C69 114.3(19)
C67 C68 H68 122.9
C69 C68 H68 122.9
C70 C69 C68 120(2)
C70 C69 H69 119.9
C68 C69 H69 119.9
C69 C70 C71 118(2)
C69 C70 H70 121
C71 C70 H70 121
C72 C71 C70 120(2)
C72 C71 H71 120
C70 C71 H71 120
C71 C72 C67 118(2)
C71 C72 H72 121
C67 C72 H72 121
C68' C67' C72' 124.4(17)
C68' C67' H67' 117.8
C72' C67' H67' 117.8
C67' C68' C69' 114.1(16)
C67' C68' H68' 123
C69' C68' H68' 123
C70' C69' C68' 122.2(16)
C70' C69' H69' 118.9
C68' C69' H69' 118.9
C69' C70' C71' 117.6(16)
C69' C70' H70' 121.2
C71' C70' H70' 121.2
C72' C71' C70' 121.8(17)
C72' C71' H71' 119.1
C70' C71' H71' 119.1
C71' C72' C67' 119.0(17)
C71' C72' H72' 120.5
C67' C72' H72' 120.5
C84 C79 C80 116(2)
C84 C79 H79 122.1
C80 C79 H79 122.1
C81 C80 C79 123(2)
C81 C80 H80 118.4
C79 C80 H80 118.4
C80 C81 C82 124(3)
C80 C81 H81 117.9
C82 C81 H81 117.9
C81 C82 C83 113(2)
C81 C82 H82 123.3
C83 C82 H82 123.3
C84 C83 C82 119(2)
C84 C83 H83 120.7
C82 C83 H83 120.7
C79 C84 C83 122(2)
C79 C84 H84 119
C83 C84 H84 119
C84' C79' C80' 115(2)
C84' C79' H79' 122.6
C80' C79' H79' 122.6
C81' C80' C79' 124(2)
C81' C80' H80' 118.2
C79' C80' H80' 118.2
C80' C81' C82' 128(2)
C80' C81' H81' 115.9
C82' C81' H81' 115.9
C81' C82' C83' 111(2)
C81' C82' H82' 124.7
C83' C82' H82' 124.7
C84' C83' C82' 120(2)
C84' C83' H83' 119.8
C82' C83' H83' 119.8
C79' C84' C83' 122(2)
C79' C84' H84' 119.2
C83' C84' H84' 119.2

loop_
_geom_bond_atom_site_label_1
_geom_bond_atom_site_label_2
_geom_bond_distance
C1 P1 1.690(8)
C1 Si1 1.856(7)
C1 Au3 2.012(9)
C2 P2 1.609(8)
C2 Si2 1.912(9)
C2 Au1 2.037(6)
C3 P3 1.655(8)
C3 Si3 1.892(9)
C3 Au2 2.016(8)
C4 Si1 1.848(11)
C4 H4A 0.98
C4 H4B 0.98
C4 H4C 0.98
C5 Si1 1.875(12)
C5 H5A 0.98
C5 H5B 0.98
C5 H5C 0.98
C6 Si1 1.868(11)
C6 H6A 0.98
C6 H6B 0.98
C6 H6C 0.98
C7 Si2 1.875(10)
C7 H7A 0.98
C7 H7B 0.98
C7 H7C 0.98
C8 Si2 1.836(11)
C8 H8A 0.98
C8 H8B 0.98
C8 H8C 0.98
C9 Si2 1.874(7)
C9 H9A 0.98
C9 H9B 0.98
C9 H9C 0.98
C10 Si3 1.878(9)
C10 H10A 0.98
C10 H10B 0.98
C10 H10C 0.98
C11 Si3 1.893(10)
C11 H11A 0.98
C11 H11B 0.98
C11 H11C 0.98
C12 Si3 1.841(9)
C12 H12A 0.98
C12 H12B 0.98
C12 H12C 0.98
C13 C14 1.403(9)
C13 C18 1.431(10)
C13 P1 1.855(8)
C14 C15 1.393(10)
C14 C19 1.536(10)
C15 C16 1.370(11)
C15 H15 0.95
C17 C18 1.400(11)
C17 C16 1.407(10)
C17 H17 0.95
C18 C27 1.575(10)
C19 C20 1.531(10)
C19 C21 1.535(13)
C19 C22 1.557(10)
C20 H20A 0.98
C20 H20B 0.98
C20 H20C 0.98
C21 H21A 0.98
C21 H21B 0.98
C21 H21C 0.98
C22 H22A 0.98
C22 H22B 0.98
C22 H22C 0.98
C16 C23 1.509(13)
C16 C23' 1.515(17)
C23 C25 1.51(2)
C23 C24 1.521(16)
C23 C26 1.564(18)
C24 H24A 0.98
C24 H24B 0.98
C24 H24C 0.98
C25 H25A 0.98
C25 H25B 0.98
C25 H25C 0.98
C26 H26A 0.98
C26 H26B 0.98
C26 H26C 0.98
C23' C24' 1.52(2)
C23' C25' 1.52(2)
C23' C26' 1.57(2)
C24' H24D 0.98
C24' H24E 0.98
C24' H24F 0.98
C25' H25D 0.98
C25' H25E 0.98
C25' H25F 0.98
C26' H26D 0.98
C26' H26E 0.98
C26' H26F 0.98
C27 C28 1.515(13)
C27 C30 1.516(14)
C27 C29 1.560(11)
C28 H28A 0.98
C28 H28B 0.98
C28 H28C 0.98
C29 H29A 0.98
C29 H29B 0.98
C29 H29C 0.98
C30 H30A 0.98
C30 H30B 0.98
C30 H30C 0.98
C31 C36 1.406(10)
C31 C32 1.411(10)
C31 P2 1.852(7)
C32 C33 1.384(10)
C32 C37 1.572(10)
C33 C34 1.366(12)
C33 H33 0.95
C35 C34 1.371(11)
C35 C36 1.391(9)
C35 H35 0.95
C36 C45 1.560(9)
C37 C39 1.517(13)
C37 C38 1.529(14)
C37 C40 1.541(10)
C38 H38A 0.98
C38 H38B 0.98
C38 H38C 0.98
C39 H39A 0.98
C39 H39B 0.98
C39 H39C 0.98
C40 H40A 0.98
C40 H40B 0.98
C40 H40C 0.98
C34 C41 1.527(15)
C34 C41' 1.532(14)
C41 C44 1.486(19)
C41 C42 1.54(2)
C41 C43 1.564(18)
C42 H42A 0.98
C42 H42B 0.98
C42 H42C 0.98
C43 H43A 0.98
C43 H43B 0.98
C43 H43C 0.98
C44 H44A 0.98
C44 H44B 0.98
C44 H44C 0.98
C41' C44' 1.483(18)
C41' C42' 1.55(2)
C41' C43' 1.572(18)
C42' H42D 0.98
C42' H42E 0.98
C42' H42F 0.98
C43' H43D 0.98
C43' H43E 0.98
C43' H43F 0.98
C44' H44D 0.98
C44' H44E 0.98
C44' H44F 0.98
C45 C48 1.529(10)
C45 C46 1.529(13)
C45 C47 1.556(12)
C46 H46A 0.98
C46 H46B 0.98
C46 H46C 0.98
C47 H47A 0.98
C47 H47B 0.98
C47 H47C 0.98
C48 H48A 0.98
C48 H48B 0.98
C48 H48C 0.98
C49 C54 1.401(10)
C49 C50 1.440(10)
C49 P3 1.845(7)
C50 C51 1.395(11)
C50 C55 1.539(11)
C51 C52 1.397(11)
C51 H51 0.95
C53 C52 1.364(10)
C53 C54 1.383(10)
C53 H53 0.95
C54 C63 1.582(9)
C55 C57 1.512(14)
C55 C58 1.527(15)
C55 C56 1.531(13)
C56 H56A 0.98
C56 H56B 0.98
C56 H56C 0.98
C57 H57A 0.98
C57 H57B 0.98
C57 H57C 0.98
C58 H58A 0.98
C58 H58B 0.98
C58 H58C 0.98
C52 C59' 1.524(18)
C52 C59 1.532(12)
C61 C59 1.505(15)
C61 H61A 0.98
C61 H61B 0.98
C61 H61C 0.98
C60 C59 1.485(13)
C60 H60A 0.98
C60 H60B 0.98
C60 H60C 0.98
C59 C62 1.505(12)
C62 H62A 0.98
C62 H62B 0.98
C62 H62C 0.98
C61' C59' 1.49(2)
C61' H61D 0.98
C61' H61E 0.98
C61' H61F 0.98
C60' C59' 1.488(17)
C60' H60D 0.98
C60' H60E 0.98
C60' H60F 0.98
C59' C62' 1.491(18)
C62' H62D 0.98
C62' H62E 0.98
C62' H62F 0.98
C63 C66 1.521(13)
C63 C64 1.534(11)
C63 C65 1.543(11)
C64 H64A 0.98
C64 H64B 0.98
C64 H64C 0.98
C65 H65A 0.98
C65 H65B 0.98
C65 H65C 0.98
C66 H66A 0.98
C66 H66B 0.98
C66 H66C 0.98
C73 C78 1.217(17)
C73 C74 1.356(16)
C73 H73 0.95
C74 C75 1.316(16)
C74 H74 0.95
C75 C76 1.320(17)
C75 H75 0.95
C76 C77 1.326(15)
C76 H76 0.95
C77 C78 1.434(17)
C77 H77 0.95
C78 H78 0.95
C85 C90 1.360(18)
C85 C86 1.397(19)
C85 H85 0.95
C86 C87 1.354(18)
C86 H86 0.95
C87 C88 1.298(17)
C87 H87 0.95
C88 C89 1.390(17)
C88 H88 0.95
C89 C90 1.315(16)
C89 H89 0.95
C90 H90 0.95
Au1 P1 2.2821(18)
Au2 P2 2.2906(19)
Au3 P3 2.294(2)
C67 C68 1.40(3)
C67 C72 1.42(3)
C67 H67 0.95
C68 C69 1.42(2)
C68 H68 0.95
C69 C70 1.41(2)
C69 H69 0.95
C70 C71 1.42(2)
C70 H70 0.95
C71 C72 1.30(2)
C71 H71 0.95
C72 H72 0.95
C67' C68' 1.39(2)
C67' C72' 1.40(2)
C67' H67' 0.95
C68' C69' 1.40(2)
C68' H68' 0.95
C69' C70' 1.397(18)
C69' H69' 0.95
C70' C71' 1.42(2)
C70' H70' 0.95
C71' C72' 1.28(2)
C71' H71' 0.95
C72' H72' 0.95
C79 C84 1.35(3)
C79 C80 1.43(3)
C79 H79 0.95
C80 C81 1.27(3)
C80 H80 0.95
C81 C82 1.37(3)
C81 H81 0.95
C82 C83 1.49(3)
C82 H82 0.95
C83 C84 1.39(3)
C83 H83 0.95
C84 H84 0.95
C79' C84' 1.36(3)
C79' C80' 1.42(3)
C79' H79' 0.95
C80' C81' 1.26(3)
C80' H80' 0.95
C81' C82' 1.36(3)
C81' H81' 0.95
C82' C83' 1.49(3)
C82' H82' 0.95
C83' C84' 1.41(3)
C83' H83' 0.95
C84' H84' 0.95
